data_4321866
loop_
_publ_author_name
'Roland K. O. Sigel'
'Michal Sabat'
'Eva Freisinger'
'Amanda Mower'
'Bernhard Lippert'

_publ_contact_author_address
; Fachbereich Chemie
  Universit\"at Dortmund
  Otto-Hahn-Str. 8
  D-44221 Dortmund
  Germany
;
_publ_contact_author_email lippert@pop.uni-dortmund.de
_publ_contact_author_fax 'Int. code + (231) 755-3797'
_publ_contact_author_name 'Prof. Bernhard Lippert'
_publ_contact_author_phone '231 755-3840'
_publ_section_title
;
 Metal-Modified Base Pairs Involving Different Donor Sites of Purine
 Nucleobases: trans-[a2Pt(7,9-DimeG-N1)(9-EtGH-N7)]2+ and
 trans-[a2Pt(7,9-DimeG-N1)(9-EtG-N7)]+ (a = NH3 or CH3NH2; 9-EtGH =
 9-Ethylguanine; 7,9-DimeG = 7,9-Dimethylguanine). Possible Relevance to
 Metalated DNA Triplex Structures
;
_journal_name_full 'Inorganic Chemistry'
_journal_page_first 1481
_journal_page_last 1490
_journal_paper_doi 10.1021/ic981005o
_journal_volume 38
_journal_year 1999
_chemical_formula_structural tr-[(NH3)2Pt(7,9-DMG)(9-EtGH)](ClO4)2*1H2O
_chemical_formula_sum 'C14 H26 Cl2 N12 O11 Pt'
_chemical_formula_weight 804.46
_chemical_name_systematic
; 
 ? 
;
_space_group_IT_number 29
_symmetry_cell_setting orthorhombic
_symmetry_space_group_name_Hall 'P 2c -2ac'
_symmetry_space_group_name_H-M 'P c a 21'
_atom_sites_solution_hydrogens geom
_atom_sites_solution_primary direct
_atom_sites_solution_secondary difmap
_audit_creation_method SHELXL
_cell_angle_alpha 90.00
_cell_angle_beta 90.00
_cell_angle_gamma 90.00
_cell_formula_units_Z 4
_cell_length_a 13.833(3)
_cell_length_b 14.357(3)
_cell_length_c 13.293(3)
_cell_measurement_reflns_used 71222
_cell_measurement_temperature 293(2)
_cell_measurement_theta_max 25.69
_cell_measurement_theta_min 4.64
_cell_volume 2640.0(10)
_computing_cell_refinement 'DENZO, SCALEPACK (Otwinowski, Minor, 1997)'
_computing_data_collection 'KappaCCD (Nonius BV, Netherlands)'
_computing_data_reduction 'DENZO, SCALEPACK (Otwinowski, Minor, 1997)'
_computing_molecular_graphics 'Siemens SHELXTL-PLUS(VMS)'
_computing_publication_material SHELXL-93
_computing_structure_refinement 'SHELXL-93 (Sheldrick, 1993)'
_computing_structure_solution 'SHELXS-86 (Sheldrick, 1990)'
_diffrn_ambient_temperature 293(2)
_diffrn_measurement_device Enraf-Nonius-KappaCCD
_diffrn_measurement_method 'profile fitted'
_diffrn_radiation_monochromator graphite
_diffrn_radiation_source 'fine-focus sealed tube'
_diffrn_radiation_type MoK\a
_diffrn_radiation_wavelength 0.71069
_diffrn_reflns_av_R_equivalents 0.061
_diffrn_reflns_av_sigmaI/netI 0.0370
_diffrn_reflns_limit_h_max 16
_diffrn_reflns_limit_h_min -16
_diffrn_reflns_limit_k_max 17
_diffrn_reflns_limit_k_min -17
_diffrn_reflns_limit_l_max 14
_diffrn_reflns_limit_l_min 0
_diffrn_reflns_number 71222
_diffrn_reflns_theta_max 25.69
_diffrn_reflns_theta_min 4.64
_exptl_absorpt_coefficient_mu 5.595
_exptl_absorpt_correction_T_max 0.4874
_exptl_absorpt_correction_T_min 0.1663
_exptl_absorpt_correction_type SCALEPACK
_exptl_crystal_colour colourless
_exptl_crystal_density_diffrn 2.024
_exptl_crystal_density_method 'not measured'
_exptl_crystal_description cube
_exptl_crystal_F_000 1576
_exptl_crystal_size_max 0.5
_exptl_crystal_size_mid 0.15
_exptl_crystal_size_min 0.15
_refine_diff_density_max 0.610
_refine_diff_density_min -0.673
_refine_diff_density_rms 0.084
_refine_ls_abs_structure_details 'Flack H D (1983), Acta Cryst. A39, 876-881'
_refine_ls_abs_structure_Flack 0.072(10)
_refine_ls_extinction_method none
_refine_ls_goodness_of_fit_all 0.955
_refine_ls_goodness_of_fit_obs 1.042
_refine_ls_hydrogen_treatment refU
_refine_ls_matrix_type full
_refine_ls_number_parameters 278
_refine_ls_number_reflns 2514
_refine_ls_number_restraints 1
_refine_ls_restrained_S_all 0.963
_refine_ls_restrained_S_obs 1.041
_refine_ls_R_factor_all 0.0425
_refine_ls_R_factor_obs 0.0270
_refine_ls_shift/esd_max 0.754
_refine_ls_shift/esd_mean 0.027
_refine_ls_structure_factor_coef Fsqd
_refine_ls_weighting_details 'w=1/[\s^2^(Fo^2^)+(0.0416P)^2^+0.0000P] where P=(Fo^2^+2Fc^2^)/3'
_refine_ls_weighting_scheme calc
_refine_ls_wR_factor_all 0.0645
_refine_ls_wR_factor_obs 0.0606
_reflns_number_observed 1964
_reflns_number_total 2515
_reflns_observed_criterion >2sigma(I)
_cod_data_source_file ic981005o_1.cif
_cod_data_source_block 1a
_cod_depositor_comments
;
The following automatic conversions were performed:

'_refine_ls_weighting_scheme' value 'calc
w=1/[\s^2^(Fo^2^)+(0.0416P)^2^+0.0000P] where P=(Fo^2^+2Fc^2^)/3' was
changed to 'calc'. New tag '_refine_ls_weighting_details' was
created. The value of the new tag was set to
'w=1/[\s^2^(Fo^2^)+(0.0416P)^2^+0.0000P] where P=(Fo^2^+2Fc^2^)/3'.

Automatic conversion script
Id: cif_fix_values 3143 2015-03-26 13:38:13Z robertas 
;
_cod_database_code 4321866

loop_
_symmetry_equiv_pos_as_xyz
'x, y, z'
'-x, -y, z+1/2'
'x+1/2, -y, z'
'-x+1/2, y, z+1/2'

loop_
_atom_site_aniso_label
_atom_site_aniso_U_11
_atom_site_aniso_U_22
_atom_site_aniso_U_33
_atom_site_aniso_U_23
_atom_site_aniso_U_13
_atom_site_aniso_U_12
Pt1 0.0325(2) 0.0579(2) 0.0434(2) -0.0002(4) 0.0025(3) -0.00236(13)
N10 0.040(5) 0.073(6) 0.160(10) 0.031(6) -0.011(5) -0.006(4)
N10' 0.044(6) 0.081(7) 0.167(10) 0.039(7) -0.005(6) 0.007(5)
N2 0.042(5) 0.103(7) 0.058(5) -0.008(5) 0.013(4) -0.008(5)
O6 0.047(4) 0.096(5) 0.054(4) -0.007(3) -0.006(3) -0.007(3)
N7 0.028(4) 0.073(5) 0.039(6) -0.004(3) 0.001(2) 0.005(3)
C91 0.039(6) 0.089(8) 0.057(6) -0.009(5) -0.017(4) -0.012(5)
N1' 0.044(4) 0.046(4) 0.050(4) -0.009(3) 0.003(3) -0.004(3)
N2' 0.061(6) 0.094(7) 0.046(4) -0.016(4) 0.014(4) 0.000(5)
O6' 0.040(4) 0.084(5) 0.056(4) -0.018(3) 0.005(3) -0.002(3)
C7' 0.043(6) 0.102(9) 0.062(6) -0.014(5) 0.014(5) 0.004(5)
C9' 0.074(9) 0.130(12) 0.078(8) -0.018(7) -0.016(6) -0.037(8)
Cl1 0.0461(14) 0.065(2) 0.078(2) 0.0065(13) -0.0060(12) -0.0005(12)
O11 0.052(5) 0.121(7) 0.121(7) 0.023(6) -0.015(5) 0.008(5)
O12 0.135(8) 0.069(6) 0.144(8) 0.043(6) -0.022(7) -0.003(6)
O13 0.125(9) 0.092(6) 0.124(7) -0.021(6) -0.043(6) -0.005(6)
O14 0.094(7) 0.166(9) 0.138(8) -0.028(7) 0.061(6) -0.018(7)
Cl2 0.061(2) 0.058(2) 0.0590(13) 0.0021(10) 0.0028(11) 0.0030(13)
O21 0.068(5) 0.142(7) 0.198(11) 0.085(11) 0.018(9) -0.011(5)
O22 0.126(8) 0.077(6) 0.097(6) 0.021(5) -0.020(6) 0.011(5)
O23 0.252(18) 0.194(14) 0.112(10) -0.066(9) 0.016(9) 0.105(13)
O24 0.091(7) 0.152(9) 0.156(12) 0.038(7) -0.048(7) -0.043(6)

loop_
_atom_site_label
_atom_site_type_symbol
_atom_site_fract_x
_atom_site_fract_y
_atom_site_fract_z
_atom_site_U_iso_or_equiv
_atom_site_thermal_displace_type
_atom_site_occupancy
_atom_site_calc_flag
_atom_site_refinement_flags
_atom_site_disorder_group
Pt1 Pt 0.86264(2) 0.73253(2) 0.24938(6) 0.04460(11) Uani 1 d . .
N10 N 0.8904(6) 0.6038(7) 0.3081(9) 0.091(3) Uani 1 d . .
H10A H 0.8517(47) 0.5937(26) 0.3605(43) 0.136 Uiso 1 calc R .
H10B H 0.9518(20) 0.6011(23) 0.3281(66) 0.136 Uiso 1 calc R .
H10C H 0.8799(64) 0.5606(8) 0.2614(22) 0.136 Uiso 1 calc R .
N10' N 0.8333(6) 0.8586(7) 0.1942(10) 0.097(4) Uani 1 d . .
H10D H 0.7958(64) 0.8530(8) 0.1401(47) 0.146 Uiso 1 calc R .
H10E H 0.8882(8) 0.8869(32) 0.1772(78) 0.146 Uiso 1 calc R .
H10F H 0.8028(70) 0.8922(25) 0.2407(28) 0.146 Uiso 1 calc R .
N1 N 0.5597(6) 0.7206(5) 0.4393(6) 0.052(2) Uiso 1 d . .
H1 H 0.5526(6) 0.7364(5) 0.5013(6) 0.087(14) Uiso 1 calc R .
C2 C 0.4788(7) 0.6909(6) 0.3886(6) 0.048(2) Uiso 1 d . .
N2 N 0.3954(6) 0.6938(7) 0.4400(6) 0.068(2) Uani 1 d . .
H2A H 0.3424(6) 0.6776(7) 0.4113(6) 0.087(14) Uiso 1 calc R .
H2B H 0.3951(6) 0.7120(7) 0.5017(6) 0.087(14) Uiso 1 calc R .
N3 N 0.4778(5) 0.6630(5) 0.2943(5) 0.049(2) Uiso 1 d . .
C4 C 0.5688(5) 0.6670(4) 0.2537(10) 0.0419(15) Uiso 1 d . .
C5 C 0.6541(7) 0.6982(7) 0.2984(7) 0.049(2) Uiso 1 d . .
C6 C 0.6525(6) 0.7272(6) 0.3986(7) 0.047(2) Uiso 1 d . .
O6 O 0.7197(5) 0.7571(5) 0.4523(5) 0.066(2) Uani 1 d . .
N7 N 0.7267(5) 0.6930(6) 0.2273(4) 0.047(2) Uani 1 d . .
C8 C 0.6853(7) 0.6579(7) 0.1461(7) 0.056(2) Uiso 1 d . .
H8 H 0.7185(7) 0.6454(7) 0.0868(7) 0.087(14) Uiso 1 calc R .
N9 N 0.5909(6) 0.6421(5) 0.1579(5) 0.049(2) Uiso 1 d . .
C91 C 0.5246(7) 0.6013(8) 0.0845(8) 0.062(3) Uani 1 d . .
H91A H 0.5337(7) 0.6307(8) 0.0195(8) 0.123(15) Uiso 1 calc R .
H91B H 0.4584(7) 0.6117(8) 0.1056(8) 0.123(15) Uiso 1 calc R .
C92 C 0.5431(12) 0.5016(11) 0.0763(12) 0.119(5) Uiso 1 d . .
H92A H 0.6051(28) 0.4917(11) 0.0456(56) 0.123(15) Uiso 1 calc R .
H92B H 0.4938(35) 0.4733(15) 0.0357(51) 0.123(15) Uiso 1 calc R .
H92C H 0.5425(57) 0.4741(15) 0.1421(13) 0.123(15) Uiso 1 calc R .
N1' N 0.9965(5) 0.7763(5) 0.2938(5) 0.047(2) Uani 1 d . .
C2' C 1.0104(7) 0.8204(7) 0.3844(7) 0.054(2) Uiso 1 d . .
N2' N 0.9325(6) 0.8271(6) 0.4451(6) 0.067(2) Uani 1 d . .
H2'1 H 0.9372(6) 0.8548(6) 0.5022(6) 0.087(14) Uiso 1 calc R .
H2'2 H 0.8781(6) 0.8036(6) 0.4266(6) 0.087(14) Uiso 1 calc R .
N3' N 1.0928(6) 0.8577(5) 0.4158(5) 0.050(2) Uiso 1 d . .
C4' C 1.1656(7) 0.8449(7) 0.3512(7) 0.051(2) Uiso 1 d . .
C5' C 1.1616(5) 0.7970(5) 0.2597(11) 0.047(2) Uiso 1 d . .
C6' C 1.0707(7) 0.7622(6) 0.2252(5) 0.046(2) Uiso 1 d . .
O6' O 1.0555(5) 0.7269(5) 0.1419(5) 0.060(2) Uani 1 d . .
N7' N 1.2531(6) 0.7983(5) 0.2207(4) 0.048(2) Uiso 1 d . .
C7' C 1.2863(8) 0.7474(8) 0.1321(8) 0.069(3) Uani 1 d . .
H7'1 H 1.3407(40) 0.7791(34) 0.1031(38) 0.123(15) Uiso 1 calc R .
H7'2 H 1.2350(22) 0.7442(52) 0.0836(28) 0.123(15) Uiso 1 calc R .
H7'3 H 1.3050(58) 0.6855(21) 0.1513(14) 0.123(15) Uiso 1 calc R .
C8' C 1.3081(7) 0.8474(6) 0.2818(6) 0.059(3) Uiso 1 d . .
H8' H 1.3732(7) 0.8601(6) 0.2707(6) 0.087(14) Uiso 1 calc R .
N9' N 1.2584(6) 0.8764(5) 0.3614(6) 0.058(2) Uiso 1 d . .
C9' C 1.2962(9) 0.9358(10) 0.4444(9) 0.094(4) Uani 1 d . .
H9'1 H 1.3418(45) 0.9008(20) 0.4836(38) 0.123(15) Uiso 1 calc R .
H9'2 H 1.2436(12) 0.9553(48) 0.4865(37) 0.123(15) Uiso 1 calc R .
H9'3 H 1.3276(52) 0.9895(30) 0.4165(9) 0.123(15) Uiso 1 calc R .
Cl1 Cl 0.6792(2) 0.4502(2) 0.3853(2) 0.0630(6) Uani 1 d . .
O11 O 0.5854(6) 0.4694(6) 0.3538(7) 0.098(3) Uani 1 d . .
O12 O 0.6790(8) 0.3644(6) 0.4401(8) 0.116(3) Uani 1 d . .
O13 O 0.7140(7) 0.5226(7) 0.4466(8) 0.114(3) Uani 1 d . .
O14 O 0.7413(7) 0.4414(7) 0.3007(9) 0.133(4) Uani 1 d . .
Cl2 Cl 1.0698(2) 1.0516(2) 0.2144(2) 0.0592(6) Uani 1 d . .
O21 O 0.9930(6) 1.0042(7) 0.2607(11) 0.136(4) Uani 1 d . .
O22 O 1.0363(7) 1.1344(6) 0.1699(7) 0.100(3) Uani 1 d . .
O23 O 1.1095(11) 0.9959(11) 0.1406(9) 0.186(7) Uani 1 d . .
O24 O 1.1429(6) 1.0661(8) 0.2875(9) 0.133(4) Uani 1 d . .
O1W O 0.0660(10) 0.0663(8) 0.5103(10) 0.152(4) Uiso 1 d . .
H1W H 0.1312 0.0627 0.5145 0.197 Uiso 1 d . .
H2W H 0.0493 -0.0027 0.5000 0.197 Uiso 1 d . .

loop_
_atom_type_symbol
_atom_type_description
_atom_type_scat_dispersion_real
_atom_type_scat_dispersion_imag
_atom_type_scat_source
C C 0.0033 0.0016 'International Tables Vol C Tables 4.2.6.8 and 6.1.1.4'
H H 0.0000 0.0000 'International Tables Vol C Tables 4.2.6.8 and 6.1.1.4'
N N 0.0061 0.0033 'International Tables Vol C Tables 4.2.6.8 and 6.1.1.4'
O O 0.0106 0.0060 'International Tables Vol C Tables 4.2.6.8 and 6.1.1.4'
Cl Cl 0.1484 0.1585 'International Tables Vol C Tables 4.2.6.8 and 6.1.1.4'
Pt Pt -1.7033 8.3905 'International Tables Vol C Tables 4.2.6.8 and 6.1.1.4'

loop_
_geom_angle_atom_site_label_1
_geom_angle_atom_site_label_2
_geom_angle_atom_site_label_3
_geom_angle
_geom_angle_site_symmetry_1
_geom_angle_site_symmetry_3
_geom_angle_publ_flag
N7 Pt1 N10' 90.7(4) . . ?
N7 Pt1 N1' 171.5(3) . . ?
N10' Pt1 N1' 90.6(4) . . ?
N7 Pt1 N10 88.6(3) . . ?
N10' Pt1 N10 178.8(4) . . ?
N1' Pt1 N10 89.8(3) . . ?
Pt1 N10 H10A 109.5(3) . . ?
Pt1 N10 H10B 109.5(2) . . ?
H10A N10 H10B 109.5 . . ?
Pt1 N10 H10C 109.5(3) . . ?
H10A N10 H10C 109.5 . . ?
H10B N10 H10C 109.5 . . ?
Pt1 N10' H10D 109.6(4) . . ?
Pt1 N10' H10E 109.5(3) . . ?
H10D N10' H10E 109.4 . . ?
Pt1 N10' H10F 109.5(4) . . ?
H10D N10' H10F 109.4 . . ?
H10E N10' H10F 109.4 . . ?
C2 N1 C6 125.4(8) . . ?
C2 N1 H1 117.3(5) . . ?
C6 N1 H1 117.3(5) . . ?
N3 C2 N2 119.0(8) . . ?
N3 C2 N1 124.8(8) . . ?
N2 C2 N1 116.2(8) . . ?
C2 N2 H2A 120.0(5) . . ?
C2 N2 H2B 120.0(5) . . ?
H2A N2 H2B 120.0 . . ?
C2 N3 C4 110.6(9) . . ?
N9 C4 N3 124.4(9) . . ?
N9 C4 C5 107.1(8) . . ?
N3 C4 C5 128.5(11) . . ?
N7 C5 C4 107.8(9) . . ?
N7 C5 C6 132.9(8) . . ?
C4 C5 C6 119.3(10) . . ?
O6 C6 N1 119.1(9) . . ?
O6 C6 C5 129.5(9) . . ?
N1 C6 C5 111.4(8) . . ?
C8 N7 C5 105.3(7) . . ?
C8 N7 Pt1 129.8(6) . . ?
C5 N7 Pt1 124.9(5) . . ?
N7 C8 N9 113.2(8) . . ?
N7 C8 H8 123.4(5) . . ?
N9 C8 H8 123.4(5) . . ?
C8 N9 C4 106.6(7) . . ?
C8 N9 C91 127.1(8) . . ?
C4 N9 C91 126.2(8) . . ?
N9 C91 C92 109.6(10) . . ?
N9 C91 H91A 109.8(5) . . ?
C92 C91 H91A 109.8(7) . . ?
N9 C91 H91B 109.8(5) . . ?
C92 C91 H91B 109.7(7) . . ?
H91A C91 H91B 108.2 . . ?
C91 C92 H92A 109.4(7) . . ?
C91 C92 H92B 109.5(7) . . ?
H92A C92 H92B 109.5 . . ?
C91 C92 H92C 109.5(7) . . ?
H92A C92 H92C 109.5 . . ?
H92B C92 H92C 109.5 . . ?
C2' N1' C6' 122.7(7) . . ?
C2' N1' Pt1 121.4(6) . . ?
C6' N1' Pt1 115.8(5) . . ?
N3' C2' N2' 118.0(8) . . ?
N3' C2' N1' 125.6(8) . . ?
N2' C2' N1' 116.4(8) . . ?
C2' N2' H2'1 120.0(5) . . ?
C2' N2' H2'2 120.0(5) . . ?
H2'1 N2' H2'2 120.0 . . ?
C2' N3' C4' 112.9(8) . . ?
N3' C4' N9' 126.8(8) . . ?
N3' C4' C5' 126.7(8) . . ?
N9' C4' C5' 106.6(7) . . ?
N7' C5' C4' 106.7(8) . . ?
N7' C5' C6' 134.3(11) . . ?
C4' C5' C6' 119.0(9) . . ?
O6' C6' N1' 121.5(8) . . ?
O6' C6' C5' 125.4(9) . . ?
N1' C6' C5' 112.9(8) . . ?
C8' N7' C5' 107.9(8) . . ?
C8' N7' C7' 125.7(8) . . ?
C5' N7' C7' 126.1(9) . . ?
N7' C7' H7'1 109.5(5) . . ?
N7' C7' H7'2 109.5(5) . . ?
H7'1 C7' H7'2 109.5 . . ?
N7' C7' H7'3 109.5(5) . . ?
H7'1 C7' H7'3 109.5 . . ?
H7'2 C7' H7'3 109.5 . . ?
N7' C8' N9' 111.1(9) . . ?
N7' C8' H8' 124.5(5) . . ?
N9' C8' H8' 124.5(6) . . ?
C8' N9' C4' 107.7(8) . . ?
C8' N9' C9' 126.0(9) . . ?
C4' N9' C9' 126.3(8) . . ?
N9' C9' H9'1 109.5(6) . . ?
N9' C9' H9'2 109.5(6) . . ?
H9'1 C9' H9'2 109.5 . . ?
N9' C9' H9'3 109.5(6) . . ?
H9'1 C9' H9'3 109.5 . . ?
H9'2 C9' H9'3 109.5 . . ?
O11 Cl1 O13 110.3(6) . . ?
O11 Cl1 O14 110.1(6) . . ?
O13 Cl1 O14 108.5(6) . . ?
O11 Cl1 O12 108.8(6) . . ?
O13 Cl1 O12 110.0(7) . . ?
O14 Cl1 O12 109.1(7) . . ?
O24 Cl2 O23 106.8(8) . . ?
O24 Cl2 O21 108.0(8) . . ?
O23 Cl2 O21 109.3(10) . . ?
O24 Cl2 O22 113.6(6) . . ?
O23 Cl2 O22 108.8(7) . . ?
O21 Cl2 O22 110.2(6) . . ?
H1W O1W H2W 100.2(11) . . ?

loop_
_geom_bond_atom_site_label_1
_geom_bond_atom_site_label_2
_geom_bond_distance
_geom_bond_site_symmetry_2
_geom_bond_publ_flag
Pt1 N7 1.985(7) . ?
Pt1 N10' 1.995(10) . ?
Pt1 N1' 2.043(7) . ?
Pt1 N10 2.043(9) . ?
N10 H10A 0.89 . ?
N10 H10B 0.89 . ?
N10 H10C 0.89 . ?
N10' H10D 0.89 . ?
N10' H10E 0.89 . ?
N10' H10F 0.89 . ?
N1 C2 1.374(11) . ?
N1 C6 1.396(11) . ?
N1 H1 0.86 . ?
C2 N3 1.317(11) . ?
C2 N2 1.341(11) . ?
N2 H2A 0.86 . ?
N2 H2B 0.86 . ?
N3 C4 1.370(10) . ?
C4 N9 1.358(15) . ?
C4 C5 1.395(11) . ?
C5 N7 1.382(10) . ?
C5 C6 1.395(13) . ?
C6 O6 1.248(11) . ?
N7 C8 1.322(11) . ?
C8 N9 1.334(12) . ?
C8 H8 0.93 . ?
N9 C91 1.461(11) . ?
C91 C92 1.46(2) . ?
C91 H91A 0.97 . ?
C91 H91B 0.97 . ?
C92 H92A 0.96 . ?
C92 H92B 0.96 . ?
C92 H92C 0.96 . ?
N1' C2' 1.374(11) . ?
N1' C6' 1.387(10) . ?
C2' N3' 1.326(11) . ?
C2' N2' 1.350(12) . ?
N2' H2'1 0.86 . ?
N2' H2'2 0.86 . ?
N3' C4' 1.336(11) . ?
C4' N9' 1.368(12) . ?
C4' C5' 1.399(15) . ?
C5' N7' 1.368(10) . ?
C5' C6' 1.428(12) . ?
C6' O6' 1.236(10) . ?
N7' C8' 1.317(10) . ?
N7' C7' 1.460(12) . ?
C7' H7'1 0.96 . ?
C7' H7'2 0.96 . ?
C7' H7'3 0.96 . ?
C8' N9' 1.329(11) . ?
C8' H8' 0.93 . ?
N9' C9' 1.489(12) . ?
C9' H9'1 0.96 . ?
C9' H9'2 0.96 . ?
C9' H9'3 0.96 . ?
Cl1 O11 1.390(8) . ?
Cl1 O13 1.406(9) . ?
Cl1 O14 1.421(9) . ?
Cl1 O12 1.430(9) . ?
Cl2 O24 1.418(9) . ?
Cl2 O23 1.379(10) . ?
Cl2 O21 1.405(8) . ?
Cl2 O22 1.405(8) . ?
O1W H1W 0.905(14) . ?
O1W H2W 1.027(12) . ?

loop_
_geom_torsion_atom_site_label_1
_geom_torsion_atom_site_label_2
_geom_torsion_atom_site_label_3
_geom_torsion_atom_site_label_4
_geom_torsion
_geom_torsion_site_symmetry_1
_geom_torsion_site_symmetry_2
_geom_torsion_site_symmetry_3
_geom_torsion_site_symmetry_4
_geom_torsion_publ_flag
C6 N1 C2 N3 1.1(14) . . . . ?
C6 N1 C2 N2 -176.9(9) . . . . ?
N2 C2 N3 C4 178.4(8) . . . . ?
N1 C2 N3 C4 0.4(12) . . . . ?
C2 N3 C4 N9 179.7(8) . . . . ?
C2 N3 C4 C5 -2.2(12) . . . . ?
N9 C4 C5 N7 1.0(9) . . . . ?
N3 C4 C5 N7 -177.4(8) . . . . ?
N9 C4 C5 C6 -179.2(8) . . . . ?
N3 C4 C5 C6 2.5(14) . . . . ?
C2 N1 C6 O6 178.6(8) . . . . ?
C2 N1 C6 C5 -0.9(12) . . . . ?
N7 C5 C6 O6 -0.3(19) . . . . ?
C4 C5 C6 O6 179.9(9) . . . . ?
N7 C5 C6 N1 179.1(10) . . . . ?
C4 C5 C6 N1 -0.7(12) . . . . ?
C4 C5 N7 C8 -1.6(10) . . . . ?
C6 C5 N7 C8 178.6(11) . . . . ?
C4 C5 N7 Pt1 178.1(5) . . . . ?
C6 C5 N7 Pt1 -1.8(15) . . . . ?
N10' Pt1 N7 C8 86.3(9) . . . . ?
N1' Pt1 N7 C8 -174.5(17) . . . . ?
N10 Pt1 N7 C8 -94.8(9) . . . . ?
N10' Pt1 N7 C5 -93.3(8) . . . . ?
N1' Pt1 N7 C5 5.9(25) . . . . ?
N10 Pt1 N7 C5 85.6(8) . . . . ?
C5 N7 C8 N9 1.7(11) . . . . ?
Pt1 N7 C8 N9 -177.9(6) . . . . ?
N7 C8 N9 C4 -1.1(11) . . . . ?
N7 C8 N9 C91 -177.9(9) . . . . ?
N3 C4 N9 C8 178.5(7) . . . . ?
C5 C4 N9 C8 0.0(9) . . . . ?
N3 C4 N9 C91 -4.6(13) . . . . ?
C5 C4 N9 C91 176.9(9) . . . . ?
C8 N9 C91 C92 73.3(13) . . . . ?
C4 N9 C91 C92 -102.9(12) . . . . ?
N7 Pt1 N1' C2' -14.2(24) . . . . ?
N10' Pt1 N1' C2' 85.0(8) . . . . ?
N10 Pt1 N1' C2' -93.9(7) . . . . ?
N7 Pt1 N1' C6' 168.5(18) . . . . ?
N10' Pt1 N1' C6' -92.3(7) . . . . ?
N10 Pt1 N1' C6' 88.8(7) . . . . ?
C6' N1' C2' N3' 2.8(14) . . . . ?
Pt1 N1' C2' N3' -174.3(7) . . . . ?
C6' N1' C2' N2' -178.2(8) . . . . ?
Pt1 N1' C2' N2' 4.7(12) . . . . ?
N2' C2' N3' C4' 178.3(8) . . . . ?
N1' C2' N3' C4' -2.7(13) . . . . ?
C2' N3' C4' N9' 178.7(9) . . . . ?
C2' N3' C4' C5' -1.0(13) . . . . ?
N3' C4' C5' N7' -177.7(8) . . . . ?
N9' C4' C5' N7' 2.6(10) . . . . ?
N3' C4' C5' C6' 4.5(14) . . . . ?
N9' C4' C5' C6' -175.2(8) . . . . ?
C2' N1' C6' O6' -176.0(8) . . . . ?
Pt1 N1' C6' O6' 1.3(11) . . . . ?
C2' N1' C6' C5' 0.8(12) . . . . ?
Pt1 N1' C6' C5' 178.1(6) . . . . ?
N7' C5' C6' O6' -4.4(16) . . . . ?
C4' C5' C6' O6' 172.6(9) . . . . ?
N7' C5' C6' N1' 178.9(9) . . . . ?
C4' C5' C6' N1' -4.0(12) . . . . ?
C4' C5' N7' C8' -2.9(10) . . . . ?
C6' C5' N7' C8' 174.4(10) . . . . ?
C4' C5' N7' C7' 172.1(9) . . . . ?
C6' C5' N7' C7' -10.6(16) . . . . ?
C5' N7' C8' N9' 2.1(10) . . . . ?
C7' N7' C8' N9' -172.9(8) . . . . ?
N7' C8' N9' C4' -0.4(11) . . . . ?
N7' C8' N9' C9' -178.2(9) . . . . ?
N3' C4' N9' C8' 178.9(9) . . . . ?
C5' C4' N9' C8' -1.4(10) . . . . ?
N3' C4' N9' C9' -3.4(16) . . . . ?
C5' C4' N9' C9' 176.3(9) . . . . ?
